data_1564425
loop_
_publ_author_name
'Zhu, Liwei'
'Liu, Ning'
'Yu, Liangmin'
'Jiang, Xiaohui'
'Li, Xia'

_publ_section_title
;
 pH-dependent synthesis of two three-dimensional cobalt-based metal
 organic frameworks with antibacterial activity and dye adsorption
;
_journal_name_full 'Inorganica Chimica Acta'
_journal_page_first 119728
_journal_paper_doi 10.1016/j.ica.2020.119728
_journal_volume 510
_journal_year 2020
_chemical_absolute_configuration .
_chemical_formula_moiety 'C24 H16 Co2 N4 O8'
_chemical_formula_sum 'C24 H16 Co2 N4 O8'
_chemical_formula_weight 606.27
_space_group_crystal_system monoclinic
_space_group_IT_number 4
_space_group_name_Hall 'P 2yb'
_space_group_name_H-M_alt 'P 1 21 1'
_atom_sites_solution_hydrogens geom
_atom_sites_solution_primary dual
_cell_angle_alpha 90
_cell_angle_beta 100.881(2)
_cell_angle_gamma 90
_cell_formula_units_Z 2
_cell_length_a 9.8029(4)
_cell_length_b 12.7788(5)
_cell_length_c 10.8370(5)
_cell_measurement_reflns_used 3940
_cell_measurement_temperature 100
_cell_measurement_theta_max 27.479
_cell_measurement_theta_min 3.211
_cell_volume 1333.14(10)
_computing_cell_refinement 'SAINT V8.38A (?, 2016)'
_computing_data_reduction 'SAINT V8.38A (?, 2016)'
_computing_molecular_graphics 'Olex2 (Dolomanov et al., 2009)'
_computing_publication_material 'Olex2 (Dolomanov et al., 2009)'
_computing_structure_refinement 'ShelXL (Sheldrick, 2015)'
_computing_structure_solution 'ShelXT (Sheldrick, 2015)'
_diffrn_ambient_temperature 100.0
_diffrn_measured_fraction_theta_full 0.988
_diffrn_measured_fraction_theta_max 0.974
_diffrn_measurement_device_type 'Bruker APEX-II CCD'
_diffrn_measurement_method '\f and \w scans'
_diffrn_radiation_type MoK\a
_diffrn_radiation_wavelength 0.71073
_diffrn_reflns_av_R_equivalents 0.0380
_diffrn_reflns_av_unetI/netI 0.0561
_diffrn_reflns_Laue_measured_fraction_full 0.988
_diffrn_reflns_Laue_measured_fraction_max 0.974
_diffrn_reflns_limit_h_max 12
_diffrn_reflns_limit_h_min -12
_diffrn_reflns_limit_k_max 15
_diffrn_reflns_limit_k_min -16
_diffrn_reflns_limit_l_max 11
_diffrn_reflns_limit_l_min -14
_diffrn_reflns_number 10915
_diffrn_reflns_point_group_measured_fraction_full 0.911
_diffrn_reflns_point_group_measured_fraction_max 0.862
_diffrn_reflns_theta_full 25.242
_diffrn_reflns_theta_max 27.487
_diffrn_reflns_theta_min 2.491
_diffrn_standards_number 0
_exptl_absorpt_coefficient_mu 1.297
_exptl_absorpt_correction_T_max 0.0948
_exptl_absorpt_correction_T_min 0.0592
_exptl_absorpt_correction_type multi-scan
_exptl_crystal_colour brown
_exptl_crystal_colour_primary brown
_exptl_crystal_density_diffrn 1.510
_exptl_crystal_description block
_exptl_crystal_F_000 612
_exptl_crystal_size_max 0.19
_exptl_crystal_size_mid 0.15
_exptl_crystal_size_min 0.08
_refine_diff_density_max 0.416
_refine_diff_density_min -0.313
_refine_diff_density_rms 0.074
_refine_ls_abs_structure_details
;
 Refined as an inversion twin.
;
_refine_ls_abs_structure_Flack 0.42(9)
_refine_ls_extinction_coef .
_refine_ls_extinction_method none
_refine_ls_goodness_of_fit_ref 1.028
_refine_ls_hydrogen_treatment constr
_refine_ls_matrix_type full
_refine_ls_number_parameters 344
_refine_ls_number_reflns 5275
_refine_ls_number_restraints 49
_refine_ls_restrained_S_all 1.026
_refine_ls_R_factor_all 0.0824
_refine_ls_R_factor_gt 0.0443
_refine_ls_shift/su_max 0.003
_refine_ls_shift/su_mean 0.001
_refine_ls_structure_factor_coef Fsqd
_refine_ls_weighting_details 'w=1/[\s^2^(Fo^2^)+(0.0288P)^2^+1.5473P] where P=(Fo^2^+2Fc^2^)/3'
_refine_ls_weighting_scheme calc
_refine_ls_wR_factor_gt 0.0875
_refine_ls_wR_factor_ref 0.1047
_reflns_Friedel_coverage 0.693
_reflns_Friedel_fraction_full 0.826
_reflns_Friedel_fraction_max 0.739
_reflns_number_gt 3321
_reflns_number_total 5275
_reflns_threshold_expression 'I > 2\s(I)'
_cod_data_source_file ICA-2020-510-119728.cif
_cod_data_source_block 521zghy1_0m_sq
_cod_database_code 1564425
_shelx_space_group_comment
;
The symmetry employed for this shelxl refinement is uniquely defined
by the following loop, which should always be used as a source of
symmetry information in preference to the above space-group names.
They are only intended as comments.
;
_shelx_estimated_absorpt_t_max 0.903
_shelx_estimated_absorpt_t_min 0.791
_olex2_refinement_description
;
1. Twinned data refinement
 Scales: 0.58(9)
 0.42(9)
2. Fixed Uiso
 At 1.2 times of:
  All C(H) groups
3. Uiso/Uaniso restraints and constraints
Uanis(C1) \\sim Ueq, Uanis(C2) \\sim Ueq, Uanis(C19) \\sim Ueq, Uanis(C20)
\\sim Ueq, Uanis(C7) \\sim Ueq, Uanis(C8) \\sim Ueq, Uanis(C15) \\sim Ueq,
Uanis(C16) \\sim Ueq: with sigma of 0.005 and sigma for terminal atoms of 0.01
4.a Aromatic/amide H refined with riding coordinates:
 C9(H9), C5(H5), C17(H17), C6(H6), C23(H23), C22(H22), C21(H21), C18(H18),
 C4(H4), C11(H11), C13(H13), C14(H14), C3(H3), C10(H10), C24(H24), C12(H12)
;

loop_
_space_group_symop_operation_xyz
'x, y, z'
'-x, y+1/2, -z'

loop_
_atom_site_label
_atom_site_type_symbol
_atom_site_fract_x
_atom_site_fract_y
_atom_site_fract_z
_atom_site_U_iso_or_equiv
_atom_site_adp_type
_atom_site_occupancy
_atom_site_site_symmetry_order
_atom_site_calc_flag
_atom_site_refinement_flags_posn
_atom_site_refinement_flags_adp
_atom_site_refinement_flags_occupancy
_atom_site_disorder_assembly
_atom_site_disorder_group
Co2 Co 0.37280(18) 0.58160(19) 0.25104(18) 0.0188(2) Uani 1 1 d . . . . .
Co1 Co -0.12316(19) 0.57997(19) 0.24914(18) 0.0196(2) Uani 1 1 d . . . . .
O6 O 0.2701(8) 0.6731(7) 0.3587(8) 0.024(2) Uani 1 1 d . . . . .
O1 O 0.1965(8) 0.5400(7) 0.1231(8) 0.022(2) Uani 1 1 d . . . . .
O4 O -0.2299(8) 0.6687(7) 0.3598(8) 0.023(2) Uani 1 1 d . . . . .
O8 O 0.6868(8) 0.5501(6) 0.1211(8) 0.021(2) Uani 1 1 d . . . . .
N3 N 0.1398(9) 0.9400(8) 0.6490(10) 0.020(2) Uani 1 1 d . . . . .
O5 O -0.4498(9) 0.6187(7) 0.3789(8) 0.027(2) Uani 1 1 d . . . . .
N4 N -0.3611(9) 0.9472(8) 0.6362(10) 0.021(2) Uani 1 1 d . . . . .
O2 O -0.0204(8) 0.4950(8) 0.1336(8) 0.024(2) Uani 1 1 d . . . . .
O7 O 0.4821(8) 0.4879(7) 0.1433(8) 0.022(2) Uani 1 1 d . . . . .
O3 O 0.0573(8) 0.6149(7) 0.3788(8) 0.022(2) Uani 1 1 d . . . . .
C7 C -0.3494(11) 0.6759(10) 0.3991(11) 0.019(2) Uani 1 1 d . U . . .
C9 C -0.3638(9) 0.7604(8) 0.6043(9) 0.030(2) Uani 1 1 d . . . . .
H9 H -0.370693 0.692891 0.639241 0.036 Uiso 1 1 calc R . . . .
C15 C 0.1500(12) 0.7642(10) 0.4924(12) 0.021(3) Uani 1 1 d . U . . .
C16 C 0.1503(11) 0.6735(10) 0.4030(11) 0.022(3) Uani 1 1 d . U . . .
N1 N 0.1102(10) 0.2210(8) -0.1439(10) 0.024(2) Uani 1 1 d . . . . .
C1 C 0.0830(11) 0.4817(9) 0.0976(11) 0.019(2) Uani 1 1 d . U . . .
C5 C 0.2222(10) 0.2771(7) -0.1047(8) 0.027(2) Uani 1 1 d . . . . .
H5 H 0.307358 0.256819 -0.127332 0.032 Uiso 1 1 calc R . . . .
C8 C -0.3531(13) 0.7696(10) 0.4820(13) 0.022(3) Uani 1 1 d . U . . .
C17 C 0.2674(9) 0.8269(8) 0.5361(9) 0.028(2) Uani 1 1 d . . . . .
H17 H 0.353575 0.810510 0.512609 0.034 Uiso 1 1 calc R . . . .
C6 C 0.2187(9) 0.3662(7) -0.0302(8) 0.024(2) Uani 1 1 d . . . . .
H6 H 0.299252 0.408022 -0.005375 0.029 Uiso 1 1 calc R . . . .
C23 C 0.6104(8) 0.3145(8) -0.1794(8) 0.025(2) Uani 1 1 d . . . . .
H23 H 0.611099 0.323872 -0.266182 0.030 Uiso 1 1 calc R . . . .
C22 C 0.6106(10) 0.2054(8) -0.0139(9) 0.033(2) Uani 1 1 d . . . . .
H22 H 0.611756 0.136268 0.018495 0.040 Uiso 1 1 calc R . . . .
C21 C 0.6060(10) 0.2884(8) 0.0678(9) 0.032(2) Uani 1 1 d . . . . .
H21 H 0.605813 0.276727 0.154351 0.038 Uiso 1 1 calc R . . . .
C18 C 0.2583(9) 0.9120(7) 0.6128(9) 0.027(2) Uani 1 1 d . . . . .
H18 H 0.339423 0.952424 0.641184 0.032 Uiso 1 1 calc R . . . .
C2 C 0.0940(12) 0.3921(10) 0.0067(12) 0.022(3) Uani 1 1 d . U . . .
C4 C -0.0103(9) 0.2491(7) -0.1128(9) 0.028(2) Uani 1 1 d . . . . .
H4 H -0.091069 0.209040 -0.143818 0.033 Uiso 1 1 calc R . . . .
C11 C -0.3564(9) 0.9561(7) 0.5114(9) 0.027(2) Uani 1 1 d . . . . .
H11 H -0.359561 1.024292 0.476076 0.032 Uiso 1 1 calc R . . . .
N2 N 0.6134(10) 0.2176(8) -0.1351(10) 0.024(2) Uani 1 1 d . . . . .
C13 C 0.0297(9) 0.7894(8) 0.5343(9) 0.029(2) Uani 1 1 d . . . . .
H13 H -0.051702 0.748470 0.509257 0.035 Uiso 1 1 calc R . . . .
C14 C 0.0281(8) 0.8751(7) 0.6137(9) 0.026(2) Uani 1 1 d . . . . .
H14 H -0.054470 0.889099 0.644708 0.031 Uiso 1 1 calc R . . . .
C3 C -0.0212(9) 0.3338(7) -0.0377(8) 0.0228(19) Uani 1 1 d . . . . .
H3 H -0.108180 0.351716 -0.016826 0.027 Uiso 1 1 calc R . . . .
C20 C 0.6015(13) 0.3892(10) 0.0189(12) 0.023(3) Uani 1 1 d . U . . .
C10 C -0.3649(9) 0.8493(7) 0.6799(10) 0.030(2) Uani 1 1 d . . . . .
H10 H -0.368546 0.839675 0.766194 0.036 Uiso 1 1 calc R . . . .
C24 C 0.6062(9) 0.4021(8) -0.1065(8) 0.026(2) Uani 1 1 d . . . . .
H24 H 0.606459 0.470124 -0.141900 0.031 Uiso 1 1 calc R . . . .
C12 C -0.3474(9) 0.8724(8) 0.4342(9) 0.030(2) Uani 1 1 d . . . . .
H12 H -0.337448 0.883214 0.349635 0.036 Uiso 1 1 calc R . . . .
C19 C 0.5865(11) 0.4837(9) 0.1040(11) 0.019(2) Uani 1 1 d . U . . .

loop_
_atom_site_aniso_label
_atom_site_aniso_U_11
_atom_site_aniso_U_22
_atom_site_aniso_U_33
_atom_site_aniso_U_23
_atom_site_aniso_U_13
_atom_site_aniso_U_12
Co2 0.0181(4) 0.0171(4) 0.0216(5) -0.0011(4) 0.0047(4) 0.0000(4)
Co1 0.0206(5) 0.0178(4) 0.0210(5) -0.0003(4) 0.0057(4) -0.0001(4)
O6 0.025(4) 0.020(4) 0.028(5) 0.000(4) 0.008(4) 0.000(4)
O1 0.012(3) 0.022(4) 0.028(5) 0.000(3) -0.003(3) -0.003(3)
O4 0.021(4) 0.024(5) 0.027(5) -0.001(4) 0.009(4) 0.006(4)
O8 0.015(3) 0.019(4) 0.030(5) 0.000(3) 0.001(3) -0.004(3)
N3 0.018(5) 0.024(5) 0.020(5) -0.005(4) 0.010(4) -0.004(4)
O5 0.031(4) 0.024(4) 0.028(5) -0.003(4) 0.012(4) -0.002(3)
N4 0.014(5) 0.024(5) 0.025(6) -0.003(4) 0.006(4) -0.003(4)
O2 0.019(4) 0.028(5) 0.029(5) -0.003(4) 0.014(4) -0.007(4)
O7 0.018(4) 0.023(5) 0.025(5) -0.010(4) 0.004(4) -0.005(4)
O3 0.024(4) 0.025(4) 0.017(5) -0.004(3) 0.003(4) -0.002(3)
C7 0.020(4) 0.022(4) 0.017(4) 0.000(3) 0.008(3) 0.006(3)
C9 0.033(6) 0.021(5) 0.036(6) -0.001(4) 0.009(5) 0.005(4)
C15 0.016(4) 0.018(4) 0.027(5) 0.000(4) 0.003(4) -0.001(3)
C16 0.021(4) 0.027(5) 0.020(4) -0.001(3) 0.010(3) 0.007(4)
N1 0.029(5) 0.013(5) 0.030(6) 0.000(4) 0.003(5) 0.002(4)
C1 0.017(4) 0.015(4) 0.021(4) 0.007(3) -0.008(3) -0.005(3)
C5 0.030(5) 0.028(5) 0.025(5) 0.007(4) 0.012(4) 0.004(4)
C8 0.017(4) 0.020(4) 0.027(5) 0.001(4) -0.002(4) -0.003(3)
C17 0.017(4) 0.033(5) 0.033(6) -0.009(4) 0.005(4) 0.001(4)
C6 0.024(5) 0.020(4) 0.028(6) 0.002(4) 0.006(4) 0.002(4)
C23 0.022(5) 0.034(5) 0.019(5) 0.004(4) 0.008(4) 0.003(4)
C22 0.045(6) 0.023(5) 0.033(6) -0.011(4) 0.009(5) -0.003(4)
C21 0.041(6) 0.034(5) 0.022(6) 0.001(4) 0.009(5) -0.005(4)
C18 0.021(5) 0.022(4) 0.035(6) 0.001(4) 0.000(4) -0.002(4)
C2 0.021(4) 0.021(4) 0.026(5) -0.004(4) 0.010(4) 0.001(3)
C4 0.030(5) 0.024(4) 0.031(6) -0.001(4) 0.015(4) 0.000(4)
C11 0.029(5) 0.021(4) 0.033(6) 0.009(4) 0.014(5) 0.004(4)
N2 0.022(5) 0.017(5) 0.032(7) 0.000(4) 0.004(5) 0.003(4)
C13 0.023(5) 0.026(4) 0.039(6) -0.007(4) 0.009(4) -0.004(4)
C14 0.016(4) 0.026(4) 0.037(6) -0.011(4) 0.009(4) -0.006(3)
C3 0.030(5) 0.018(4) 0.022(5) 0.002(4) 0.007(4) -0.002(4)
C20 0.023(5) 0.021(5) 0.027(5) -0.004(4) 0.006(4) 0.002(4)
C10 0.031(5) 0.021(5) 0.040(6) -0.003(4) 0.009(5) -0.002(4)
C24 0.029(5) 0.024(5) 0.028(6) -0.005(4) 0.009(4) -0.007(4)
C12 0.035(5) 0.031(5) 0.024(6) -0.001(4) 0.009(5) 0.000(4)
C19 0.020(4) 0.016(4) 0.022(4) 0.001(3) 0.005(3) -0.006(3)

loop_
_atom_type_symbol
_atom_type_description
_atom_type_scat_dispersion_real
_atom_type_scat_dispersion_imag
_atom_type_scat_source
C C 0.0033 0.0016 'International Tables Vol C Tables 4.2.6.8 and 6.1.1.4'
H H 0.0000 0.0000 'International Tables Vol C Tables 4.2.6.8 and 6.1.1.4'
Co Co 0.3494 0.9721 'International Tables Vol C Tables 4.2.6.8 and 6.1.1.4'
N N 0.0061 0.0033 'International Tables Vol C Tables 4.2.6.8 and 6.1.1.4'
O O 0.0106 0.0060 'International Tables Vol C Tables 4.2.6.8 and 6.1.1.4'

loop_
_geom_angle_atom_site_label_1
_geom_angle_atom_site_label_2
_geom_angle_atom_site_label_3
_geom_angle
_geom_angle_site_symmetry_1
_geom_angle_site_symmetry_3
O6 Co2 O1 95.2(4) . .
O6 Co2 O5 85.9(3) . 1_655
O6 Co2 N4 92.8(4) . 2_546
O6 Co2 O7 178.8(5) . .
O6 Co2 N2 87.9(4) . 2_655
O1 Co2 N4 92.8(4) . 2_546
O1 Co2 O7 86.0(3) . .
O1 Co2 N2 87.3(4) . 2_655
O5 Co2 O1 178.4(5) 1_655 .
O5 Co2 N4 86.0(4) 1_655 2_546
O5 Co2 O7 92.9(3) 1_655 .
O5 Co2 N2 93.9(4) 1_655 2_655
N4 Co2 N2 179.3(5) 2_546 2_655
O7 Co2 N4 87.0(4) . 2_546
O7 Co2 N2 92.3(4) . 2_655
O4 Co1 O8 90.0(4) . 1_455
O4 Co1 N3 93.6(4) . 2_546
O4 Co1 O3 87.1(3) . .
O4 Co1 N1 86.3(4) . 2
O8 Co1 N1 86.4(4) 1_455 2
N3 Co1 O8 92.5(4) 2_546 1_455
N3 Co1 N1 178.9(5) 2_546 2
O2 Co1 O4 177.9(5) . .
O2 Co1 O8 88.7(3) . 1_455
O2 Co1 N3 88.1(4) . 2_546
O2 Co1 O3 94.2(4) . .
O2 Co1 N1 92.0(4) . 2
O3 Co1 O8 177.1(5) . 1_455
O3 Co1 N3 88.2(4) . 2_546
O3 Co1 N1 92.9(4) . 2
C16 O6 Co2 139.4(8) . .
C1 O1 Co2 147.8(8) . .
C7 O4 Co1 143.0(8) . .
C19 O8 Co1 139.5(8) . 1_655
C18 N3 Co1 122.2(7) . 2_556
C18 N3 C14 116.5(9) . .
C14 N3 Co1 121.3(6) . 2_556
C7 O5 Co2 144.3(9) . 1_455
C11 N4 Co2 121.1(8) . 2_556
C10 N4 Co2 122.9(8) . 2_556
C10 N4 C11 115.9(9) . .
C1 O2 Co1 146.8(9) . .
C19 O7 Co2 142.5(9) . .
C16 O3 Co1 144.3(9) . .
O4 C7 C8 111.7(11) . .
O5 C7 O4 129.6(11) . .
O5 C7 C8 118.6(10) . .
C8 C9 H9 119.6 . .
C8 C9 C10 120.9(10) . .
C10 C9 H9 119.6 . .
C17 C15 C16 123.5(10) . .
C13 C15 C16 119.7(11) . .
C13 C15 C17 116.8(10) . .
O6 C16 C15 109.7(11) . .
O3 C16 O6 127.6(11) . .
O3 C16 C15 122.6(10) . .
C5 N1 Co1 120.0(7) . 2_545
C5 N1 C4 119.7(10) . .
C4 N1 Co1 120.2(8) . 2_545
O1 C1 C2 113.5(10) . .
O2 C1 O1 126.8(12) . .
O2 C1 C2 119.7(11) . .
N1 C5 H5 119.3 . .
N1 C5 C6 121.4(9) . .
C6 C5 H5 119.3 . .
C9 C8 C7 122.1(11) . .
C9 C8 C12 116.9(11) . .
C12 C8 C7 120.9(11) . .
C15 C17 H17 119.7 . .
C18 C17 C15 120.5(9) . .
C18 C17 H17 119.7 . .
C5 C6 H6 120.8 . .
C2 C6 C5 118.5(9) . .
C2 C6 H6 120.8 . .
N2 C23 H23 118.2 . .
N2 C23 C24 123.6(9) . .
C24 C23 H23 118.2 . .
C21 C22 H22 118.3 . .
N2 C22 H22 118.3 . .
N2 C22 C21 123.4(9) . .
C22 C21 H21 121.1 . .
C22 C21 C20 117.9(9) . .
C20 C21 H21 121.1 . .
N3 C18 C17 123.0(9) . .
N3 C18 H18 118.5 . .
C17 C18 H18 118.5 . .
C6 C2 C1 122.3(11) . .
C3 C2 C1 118.9(10) . .
C3 C2 C6 118.8(11) . .
N1 C4 H4 118.9 . .
N1 C4 C3 122.3(9) . .
C3 C4 H4 118.9 . .
N4 C11 H11 118.1 . .
N4 C11 C12 123.8(9) . .
C12 C11 H11 118.1 . .
C23 N2 Co2 122.6(8) . 2_645
C23 N2 C22 117.7(10) . .
C22 N2 Co2 119.7(8) . 2_645
C15 C13 H13 120.1 . .
C15 C13 C14 119.8(9) . .
C14 C13 H13 120.1 . .
N3 C14 C13 123.1(8) . .
N3 C14 H14 118.4 . .
C13 C14 H14 118.4 . .
C2 C3 C4 119.2(9) . .
C2 C3 H3 120.4 . .
C4 C3 H3 120.4 . .
C21 C20 C19 119.8(10) . .
C24 C20 C21 118.8(11) . .
C24 C20 C19 121.3(11) . .
N4 C10 C9 123.0(10) . .
N4 C10 H10 118.5 . .
C9 C10 H10 118.5 . .
C23 C24 C20 118.6(9) . .
C23 C24 H24 120.7 . .
C20 C24 H24 120.7 . .
C8 C12 H12 120.4 . .
C11 C12 C8 119.3(9) . .
C11 C12 H12 120.4 . .
O8 C19 C20 116.5(10) . .
O7 C19 O8 127.5(11) . .
O7 C19 C20 115.9(11) . .

loop_
_geom_bond_atom_site_label_1
_geom_bond_atom_site_label_2
_geom_bond_distance
_geom_bond_site_symmetry_2
Co2 O6 2.046(9) .
Co2 O1 2.070(8) .
Co2 O5 2.063(9) 1_655
Co2 N4 2.124(11) 2_546
Co2 O7 2.101(8) .
Co2 N2 2.164(11) 2_655
Co1 O4 2.072(8) .
Co1 O8 2.137(8) 1_455
Co1 N3 2.124(11) 2_546
Co1 O2 2.059(9) .
Co1 O3 2.089(9) .
Co1 N1 2.149(11) 2
O6 C16 1.350(12) .
O1 C1 1.324(13) .
O4 C7 1.323(11) .
O8 C19 1.285(13) .
N3 C18 1.343(12) .
N3 C14 1.370(12) .
O5 C7 1.213(15) .
N4 C11 1.367(13) .
N4 C10 1.341(14) .
O2 C1 1.165(12) .
O7 C19 1.183(11) .
O3 C16 1.170(15) .
C7 C8 1.501(17) .
C9 H9 0.9500 .
C9 C8 1.354(15) .
C9 C10 1.402(11) .
C15 C16 1.510(17) .
C15 C17 1.409(15) .
C15 C13 1.380(13) .
N1 C5 1.313(14) .
N1 C4 1.337(12) .
C1 C2 1.528(17) .
C5 H5 0.9500 .
C5 C6 1.399(11) .
C8 C12 1.418(17) .
C17 H17 0.9500 .
C17 C18 1.382(11) .
C6 H6 0.9500 .
C6 C2 1.396(13) .
C23 H23 0.9500 .
C23 N2 1.326(14) .
C23 C24 1.375(11) .
C22 H22 0.9500 .
C22 C21 1.388(11) .
C22 N2 1.327(13) .
C21 H21 0.9500 .
C21 C20 1.390(17) .
C18 H18 0.9500 .
C2 C3 1.362(15) .
C4 H4 0.9500 .
C4 C3 1.370(11) .
C11 H11 0.9500 .
C11 C12 1.371(11) .
C13 H13 0.9500 .
C13 C14 1.394(11) .
C14 H14 0.9500 .
C3 H3 0.9500 .
C20 C24 1.379(15) .
C20 C19 1.543(17) .
C10 H10 0.9500 .
C24 H24 0.9500 .
C12 H12 0.9500 .

loop_
_twin_individual_id
_twin_individual_mass_fraction_refined
1 0.58(9)
2 0.42(9)
